data_4516039
loop_
_publ_author_name
'Kimura, Akifumi'
'Ishida, Takayuki'

_publ_section_title
;
 Spin-Crossover Temperature Predictable from DFT Calculation for Iron(II)
 Complexes with 4-Substituted Pybox and Related Heteroaromatic Ligands.
;
_journal_issue 6
_journal_name_full 'ACS omega'
_journal_page_first 6737
_journal_page_last 6747
_journal_paper_doi 10.1021/acsomega.8b01095
_journal_volume 3
_journal_year 2018
_chemical_formula_moiety 'C23 H24 Br2 Cl2 Fe N6 O13'
_chemical_formula_sum 'C23 H24 Br2 Cl2 Fe N6 O13'
_chemical_formula_weight 879.04
_space_group_crystal_system triclinic
_space_group_IT_number 2
_space_group_name_Hall '-P 1'
_space_group_name_H-M_alt 'P -1'
_atom_sites_solution_hydrogens geom
_atom_sites_solution_primary direct
_atom_sites_solution_secondary difmap
_cell_angle_alpha 85.581(15)
_cell_angle_beta 80.683(16)
_cell_angle_gamma 81.201(15)
_cell_formula_units_Z 2
_cell_length_a 9.678(3)
_cell_length_b 9.790(3)
_cell_length_c 16.669(5)
_cell_measurement_reflns_used 20001
_cell_measurement_temperature 100
_cell_measurement_theta_max 27.58
_cell_measurement_theta_min 3.03
_cell_volume 1538.0(8)
_computing_cell_refinement PROCESS-AUTO
_computing_data_collection PROCESS-AUTO
_computing_data_reduction PROCESS-AUTO
_computing_molecular_graphics 'CrystalStructure 4.2.1'
_computing_publication_material 'CrystalStructure 4.2.1 (Rigaku, 2016)'
_computing_structure_refinement 'SHELXL Version 2014/7 (Sheldrick, 2008)'
_computing_structure_solution 'Superflip (Palatinus, et al., 2007)'
_diffrn_ambient_temperature 100
_diffrn_detector_area_resol_mean 29.412
_diffrn_measured_fraction_theta_full 0.994
_diffrn_measured_fraction_theta_max 0.988
_diffrn_measurement_device_type 'Rigaku Saturn70'
_diffrn_measurement_method \w
_diffrn_radiation_type 'Mo K\a'
_diffrn_radiation_wavelength 0.71073
_diffrn_reflns_av_R_equivalents 0.0461
_diffrn_reflns_Laue_measured_fraction_full 0.994
_diffrn_reflns_Laue_measured_fraction_max 0.988
_diffrn_reflns_limit_h_max 12
_diffrn_reflns_limit_h_min -12
_diffrn_reflns_limit_k_max 12
_diffrn_reflns_limit_k_min -12
_diffrn_reflns_limit_l_max 21
_diffrn_reflns_limit_l_min -21
_diffrn_reflns_number 24151
_diffrn_reflns_point_group_measured_fraction_full 0.994
_diffrn_reflns_point_group_measured_fraction_max 0.988
_diffrn_reflns_theta_full 25.242
_diffrn_reflns_theta_max 27.484
_diffrn_reflns_theta_min 3.028
_diffrn_standards_number 0
_exptl_absorpt_coefficient_mu 3.345
_exptl_absorpt_correction_T_max 0.645
_exptl_absorpt_correction_T_min 0.340
_exptl_absorpt_correction_type multi-scan
_exptl_absorpt_process_details 'REQAB (Rigaku, 1998)'
_exptl_crystal_colour Red
_exptl_crystal_density_diffrn 1.898
_exptl_crystal_density_method 'not measured'
_exptl_crystal_description Block
_exptl_crystal_F_000 876.00
_exptl_crystal_size_max 0.941
_exptl_crystal_size_mid 0.584
_exptl_crystal_size_min 0.131
_refine_diff_density_max 0.95
_refine_diff_density_min -0.86
_refine_ls_extinction_method none
_refine_ls_goodness_of_fit_ref 1.104
_refine_ls_hydrogen_treatment constr
_refine_ls_number_parameters 452
_refine_ls_number_reflns 6976
_refine_ls_number_restraints 0
_refine_ls_R_factor_all 0.0481
_refine_ls_R_factor_gt 0.0438
_refine_ls_shift/su_max 0.001
_refine_ls_structure_factor_coef Fsqd
_refine_ls_weighting_details 'w = 1/[\s^2^(Fo^2^)+(0.0004P)^2^+7.3367P] where P=(Fo^2^+2Fc^2^)/3'
_refine_ls_weighting_scheme calc
_refine_ls_wR_factor_gt 0.1016
_refine_ls_wR_factor_ref 0.1038
_reflns_Friedel_coverage 0.000
_reflns_number_gt 6409
_reflns_number_total 6976
_reflns_threshold_expression F^2^>2.0\s(F^2^)
_cod_data_source_file ao8b01095_si_001.cif
_cod_data_source_block alpha-[Fe(Br-pybox)2](ClO4)2
_cod_original_cell_volume 1537.8(8)
_cod_database_code 4516039

loop_
_space_group_symop_id
_space_group_symop_operation_xyz
1 +X,+Y,+Z
2 -X,-Y,-Z

loop_
_atom_site_label
_atom_site_type_symbol
_atom_site_fract_x
_atom_site_fract_y
_atom_site_fract_z
_atom_site_U_iso_or_equiv
_atom_site_adp_type
_atom_site_occupancy
_atom_site_site_symmetry_order
_atom_site_calc_flag
_atom_site_refinement_flags_posn
_atom_site_refinement_flags_adp
_atom_site_refinement_flags_occupancy
_atom_site_disorder_assembly
_atom_site_disorder_group
Br1 Br 0.08220(4) -0.01596(4) 0.17272(2) 0.01862(10) Uani 1 1 d . . . A 1
Br2 Br 1.06426(4) 0.61950(4) 0.36303(3) 0.02425(11) Uani 1 1 d . . . A 1
Fe1 Fe 0.57171(5) 0.31455(5) 0.25812(3) 0.01186(11) Uani 1 1 d . . . A 1
Cl1 Cl 0.34648(10) 0.81606(9) 0.41991(6) 0.02072(19) Uani 1 1 d . . . B 1
Cl2 Cl 0.81740(10) 0.79706(10) 0.07589(6) 0.0225(2) Uani 1 1 d . . . C 1
O1 O 0.6109(3) 0.1830(3) 0.03058(16) 0.0232(6) Uani 1 1 d . . . A 1
O2 O 0.2275(3) 0.2802(3) 0.42654(15) 0.0152(5) Uani 1 1 d . . . A 1
O3 O 0.5582(3) 0.7281(3) 0.21596(16) 0.0177(5) Uani 1 1 d . . . A 1
O4 O 0.8771(3) 0.0853(2) 0.36991(16) 0.0170(5) Uani 1 1 d . . . A 1
O5 O 0.2736(4) 0.8191(4) 0.3507(2) 0.0452(9) Uani 1 1 d . . . B 1
O6 O 0.2766(3) 0.7359(3) 0.48628(18) 0.0314(7) Uani 1 1 d . . . B 1
O7 O 0.4901(3) 0.7502(3) 0.39767(18) 0.0297(7) Uani 1 1 d . . . B 1
O8 O 0.3466(4) 0.9544(4) 0.4413(3) 0.0505(10) Uani 1 1 d . . . B 1
O9 O 0.7766(8) 0.6589(6) 0.0800(3) 0.0239(14) Uani 0.78(2) 1 d . . P C 1
O10 O 0.8734(9) 0.8139(9) 0.1476(4) 0.034(2) Uani 0.78(2) 1 d . . P C 1
O11 O 0.6960(6) 0.8980(8) 0.0686(3) 0.0316(18) Uani 0.78(2) 1 d . . P C 1
O12 O 0.2471(5) 0.4363(4) 0.0697(2) 0.0524(10) Uani 1 1 d . . . D 1
O13 O 0.9231(4) 0.8126(4) 0.0064(2) 0.0431(9) Uani 1 1 d . . . C 1
N1 N 0.6520(3) 0.2659(3) 0.14565(19) 0.0169(6) Uani 1 1 d . . . A 1
N2 N 0.4264(3) 0.2233(3) 0.23114(18) 0.0134(6) Uani 1 1 d . . . A 1
N3 N 0.4359(3) 0.3329(3) 0.35873(18) 0.0137(6) Uani 1 1 d . . . A 1
N4 N 0.5118(3) 0.5095(3) 0.22118(18) 0.0153(6) Uani 1 1 d . . . A 1
N5 N 0.7161(3) 0.4028(3) 0.28812(17) 0.0113(5) Uani 1 1 d . . . A 1
N6 N 0.6859(3) 0.1549(3) 0.30734(18) 0.0145(6) Uani 1 1 d . . . A 1
C1 C 0.7779(4) 0.2874(4) 0.0864(2) 0.0202(8) Uani 1 1 d . . . A 1
H1 H 0.8657 0.2457 0.1075 0.024 Uiso 1 1 calc R U . A 1
H2 H 0.7813 0.3871 0.0728 0.024 Uiso 1 1 calc R U . A 1
C2 C 0.7578(4) 0.2130(5) 0.0120(2) 0.0243(8) Uani 1 1 d . . . A 1
H3 H 0.7714 0.2733 -0.0383 0.029 Uiso 1 1 calc R U . A 1
H4 H 0.8255 0.1265 0.0052 0.029 Uiso 1 1 calc R U . A 1
C3 C 0.5708(4) 0.2083(4) 0.1087(2) 0.0167(7) Uani 1 1 d . . . A 1
C4 C 0.4379(4) 0.1750(4) 0.1564(2) 0.0153(7) Uani 1 1 d . . . A 1
C5 C 0.3362(4) 0.1043(4) 0.1351(2) 0.0165(7) Uani 1 1 d . . . A 1
H5 H 0.3436 0.0728 0.0818 0.020 Uiso 1 1 calc R U . A 1
C6 C 0.2227(4) 0.0817(4) 0.1954(2) 0.0146(7) Uani 1 1 d . . . A 1
C7 C 0.2103(4) 0.1299(3) 0.2729(2) 0.0136(7) Uani 1 1 d . . . A 1
H6 H 0.1335 0.1134 0.3140 0.016 Uiso 1 1 calc R U . A 1
C8 C 0.3148(4) 0.2034(4) 0.2877(2) 0.0133(6) Uani 1 1 d . . . A 1
C9 C 0.3263(4) 0.2715(3) 0.3608(2) 0.0129(6) Uani 1 1 d . . . A 1
C10 C 0.2822(4) 0.3604(4) 0.4836(2) 0.0205(8) Uani 1 1 d . . . A 1
H7 H 0.3016 0.3026 0.5330 0.025 Uiso 1 1 calc R U . A 1
H8 H 0.2135 0.4429 0.4999 0.025 Uiso 1 1 calc R U . A 1
C11 C 0.4197(4) 0.4029(4) 0.4350(2) 0.0166(7) Uani 1 1 d . . . A 1
H9 H 0.4112 0.5046 0.4247 0.020 Uiso 1 1 calc R U . A 1
H10 H 0.5011 0.3713 0.4643 0.020 Uiso 1 1 calc R U . A 1
C12 C 0.3957(4) 0.5904(4) 0.1835(3) 0.0237(8) Uani 1 1 d . . . A 1
H11 H 0.3036 0.5871 0.2189 0.028 Uiso 1 1 calc R U . A 1
H12 H 0.3912 0.5557 0.1299 0.028 Uiso 1 1 calc R U . A 1
C13 C 0.4345(4) 0.7376(4) 0.1743(3) 0.0252(8) Uani 1 1 d . . . A 1
H13 H 0.4581 0.7671 0.1162 0.030 Uiso 1 1 calc R U . A 1
H14 H 0.3555 0.8042 0.2002 0.030 Uiso 1 1 calc R U . A 1
C14 C 0.5912(4) 0.5963(4) 0.2353(2) 0.0137(7) Uani 1 1 d . . . A 1
C15 C 0.7148(4) 0.5399(3) 0.2743(2) 0.0120(6) Uani 1 1 d . . . A 1
C16 C 0.8177(4) 0.6085(4) 0.2949(2) 0.0149(7) Uani 1 1 d . . . A 1
H15 H 0.8170 0.7051 0.2830 0.018 Uiso 1 1 calc R U . A 1
C17 C 0.9222(3) 0.5304(4) 0.3338(2) 0.0135(7) Uani 1 1 d . . . A 1
C18 C 0.9230(4) 0.3890(4) 0.3518(2) 0.0140(7) Uani 1 1 d . . . A 1
H16 H 0.9925 0.3361 0.3802 0.017 Uiso 1 1 calc R U . A 1
C19 C 0.8180(4) 0.3289(3) 0.3265(2) 0.0120(6) Uani 1 1 d . . . A 1
C20 C 0.7930(4) 0.1848(3) 0.3354(2) 0.0135(7) Uani 1 1 d . . . A 1
C21 C 0.8094(4) -0.0408(4) 0.3711(3) 0.0246(8) Uani 1 1 d . . . A 1
H17 H 0.7761 -0.0731 0.4276 0.030 Uiso 1 1 calc R U . A 1
H18 H 0.8764 -0.1162 0.3439 0.030 Uiso 1 1 calc R U . A 1
C22 C 0.6836(4) 0.0044(4) 0.3240(3) 0.0251(9) Uani 1 1 d . . . A 1
H19 H 0.6970 -0.0442 0.2728 0.030 Uiso 1 1 calc R U . A 1
H20 H 0.5934 -0.0140 0.3575 0.030 Uiso 1 1 calc R U . A 1
C23 C 0.1055(6) 0.4575(7) 0.1156(4) 0.0531(15) Uani 1 1 d . . . D 1
O14 O 0.682(2) 0.828(4) 0.0485(16) 0.047(8) Uani 0.22(2) 1 d . . P C 2
O15 O 0.812(4) 0.882(4) 0.1462(17) 0.057(10) Uani 0.22(2) 1 d . . P C 2
O16 O 0.836(4) 0.653(3) 0.100(2) 0.057(10) Uani 0.22(2) 1 d . . P C 2

loop_
_atom_site_aniso_label
_atom_site_aniso_U_11
_atom_site_aniso_U_22
_atom_site_aniso_U_33
_atom_site_aniso_U_23
_atom_site_aniso_U_13
_atom_site_aniso_U_12
Br1 0.01591(18) 0.02068(19) 0.02166(18) -0.00442(14) -0.00361(14) -0.00774(14)
Br2 0.01441(18) 0.01671(18) 0.0450(2) -0.00586(16) -0.01020(16) -0.00480(14)
Fe1 0.0090(2) 0.0128(2) 0.0147(2) -0.00340(18) -0.00072(18) -0.00421(18)
Cl1 0.0212(4) 0.0166(4) 0.0258(4) -0.0004(3) -0.0052(4) -0.0059(3)
Cl2 0.0212(4) 0.0269(5) 0.0201(4) 0.0029(4) -0.0010(3) -0.0105(4)
O1 0.0189(13) 0.0361(16) 0.0169(13) -0.0111(12) 0.0036(10) -0.0134(12)
O2 0.0126(12) 0.0182(12) 0.0155(12) -0.0047(10) 0.0014(9) -0.0060(10)
O3 0.0166(13) 0.0147(12) 0.0212(13) 0.0031(10) -0.0050(10) 0.0005(10)
O4 0.0168(12) 0.0092(11) 0.0250(13) 0.0012(10) -0.0036(10) -0.0019(10)
O5 0.0374(19) 0.068(3) 0.0388(19) 0.0117(18) -0.0192(16) -0.0264(18)
O6 0.0293(16) 0.0313(16) 0.0275(15) 0.0069(13) 0.0079(13) -0.0020(13)
O7 0.0258(15) 0.0313(16) 0.0265(15) 0.0051(12) 0.0039(12) 0.0017(13)
O8 0.046(2) 0.0260(18) 0.081(3) -0.0244(18) 0.002(2) -0.0120(16)
O9 0.028(3) 0.018(2) 0.025(2) -0.0037(17) 0.005(2) -0.008(2)
O10 0.039(4) 0.047(4) 0.026(2) 0.007(2) -0.013(2) -0.029(3)
O11 0.031(2) 0.020(3) 0.039(3) 0.009(2) -0.0019(19) 0.002(2)
O12 0.067(3) 0.043(2) 0.057(2) -0.0035(18) -0.031(2) -0.0163(19)
O13 0.0312(18) 0.062(2) 0.0313(17) 0.0104(16) 0.0120(14) -0.0148(17)
N1 0.0122(14) 0.0190(15) 0.0200(15) -0.0060(12) 0.0011(12) -0.0051(12)
N2 0.0102(13) 0.0142(14) 0.0169(14) -0.0043(11) -0.0028(11) -0.0028(11)
N3 0.0120(14) 0.0128(14) 0.0171(14) -0.0033(11) -0.0032(11) -0.0022(11)
N4 0.0109(14) 0.0198(15) 0.0149(14) -0.0005(12) -0.0024(11) -0.0007(12)
N5 0.0096(13) 0.0120(13) 0.0113(13) -0.0004(10) 0.0013(10) -0.0017(11)
N6 0.0122(14) 0.0116(14) 0.0197(14) -0.0037(11) 0.0010(11) -0.0035(11)
C1 0.0155(17) 0.026(2) 0.0202(18) -0.0058(15) 0.0019(14) -0.0084(15)
C2 0.0190(19) 0.035(2) 0.0202(18) -0.0080(16) 0.0047(15) -0.0130(17)
C3 0.0148(17) 0.0216(18) 0.0143(16) -0.0050(14) -0.0005(13) -0.0045(14)
C4 0.0137(16) 0.0167(17) 0.0163(16) -0.0028(13) -0.0005(13) -0.0051(13)
C5 0.0156(17) 0.0184(17) 0.0175(17) -0.0029(14) -0.0049(14) -0.0057(14)
C6 0.0123(16) 0.0119(16) 0.0200(17) -0.0012(13) -0.0014(13) -0.0039(13)
C7 0.0091(15) 0.0129(16) 0.0191(17) -0.0017(13) -0.0024(13) -0.0019(12)
C8 0.0124(16) 0.0133(16) 0.0151(16) -0.0021(13) -0.0029(13) -0.0030(13)
C9 0.0114(15) 0.0116(15) 0.0150(16) -0.0032(13) -0.0006(13) 0.0001(12)
C10 0.0196(18) 0.028(2) 0.0158(17) -0.0067(15) -0.0012(14) -0.0087(16)
C11 0.0176(17) 0.0176(17) 0.0159(16) -0.0057(14) -0.0004(14) -0.0068(14)
C12 0.0192(19) 0.023(2) 0.030(2) 0.0018(16) -0.0126(16) -0.0001(15)
C13 0.022(2) 0.023(2) 0.032(2) 0.0025(17) -0.0115(17) 0.0010(16)
C14 0.0126(16) 0.0145(16) 0.0132(15) -0.0001(13) 0.0009(13) -0.0031(13)
C15 0.0117(15) 0.0115(15) 0.0130(15) -0.0004(12) -0.0006(12) -0.0031(12)
C16 0.0148(16) 0.0123(16) 0.0184(16) -0.0021(13) -0.0012(13) -0.0054(13)
C17 0.0092(15) 0.0136(16) 0.0188(16) -0.0025(13) -0.0009(13) -0.0053(13)
C18 0.0101(15) 0.0140(16) 0.0175(16) -0.0020(13) -0.0009(13) -0.0012(13)
C19 0.0128(16) 0.0085(15) 0.0153(15) -0.0003(12) -0.0018(13) -0.0031(12)
C20 0.0119(16) 0.0114(16) 0.0161(16) -0.0034(13) 0.0013(13) -0.0008(13)
C21 0.030(2) 0.0115(17) 0.034(2) 0.0026(15) -0.0063(17) -0.0069(15)
C22 0.025(2) 0.0095(17) 0.041(2) -0.0007(16) -0.0031(18) -0.0068(15)
C23 0.037(3) 0.068(4) 0.060(4) -0.012(3) -0.012(3) -0.016(3)
O14 0.048(11) 0.045(18) 0.047(12) 0.025(12) -0.012(8) -0.013(10)
O15 0.049(16) 0.07(2) 0.054(13) -0.040(13) 0.016(11) -0.027(15)
O16 0.06(2) 0.039(11) 0.056(17) 0.008(11) 0.021(14) 0.016(13)

loop_
_atom_type_symbol
_atom_type_description
_atom_type_scat_dispersion_real
_atom_type_scat_dispersion_imag
_atom_type_scat_source
C C 0.0033 0.0016
;
International Tables for Crystallography
(Vol. C, Tables 4.2.6.8 and 6.1.1.4)
;
H H 0.0000 0.0000
;
International Tables for Crystallography
(Vol. C, Table 6.1.1.4)
;
Br Br -0.2901 2.4595
;
International Tables for Crystallography
(Vol. C, Tables 4.2.6.8 and 6.1.1.4)
;
Cl Cl 0.1484 0.1585
;
International Tables for Crystallography
(Vol. C, Tables 4.2.6.8 and 6.1.1.4)
;
Fe Fe 0.3463 0.8444
;
International Tables for Crystallography
(Vol. C, Tables 4.2.6.8 and 6.1.1.4)
;
N N 0.0061 0.0033
;
International Tables for Crystallography
(Vol. C, Tables 4.2.6.8 and 6.1.1.4)
;
O O 0.0106 0.0060
;
International Tables for Crystallography
(Vol. C, Tables 4.2.6.8 and 6.1.1.4)
;

loop_
_geom_angle_atom_site_label_1
_geom_angle_atom_site_label_2
_geom_angle_atom_site_label_3
_geom_angle
N5 Fe1 N2 178.30(12)
N5 Fe1 N3 99.08(12)
N2 Fe1 N3 79.69(12)
N5 Fe1 N1 101.78(12)
N2 Fe1 N1 79.47(12)
N3 Fe1 N1 159.12(12)
N5 Fe1 N6 79.48(12)
N2 Fe1 N6 99.33(12)
N3 Fe1 N6 91.14(12)
N1 Fe1 N6 93.49(13)
N5 Fe1 N4 79.20(12)
N2 Fe1 N4 101.96(13)
N3 Fe1 N4 91.72(12)
N1 Fe1 N4 91.32(13)
N6 Fe1 N4 158.68(12)
O8 Cl1 O5 109.3(3)
O8 Cl1 O7 109.6(2)
O5 Cl1 O7 108.4(2)
O8 Cl1 O6 111.5(2)
O5 Cl1 O6 108.7(2)
O7 Cl1 O6 109.27(18)
O10 Cl2 O11 110.6(3)
O10 Cl2 O13 109.3(3)
O11 Cl2 O13 109.2(2)
O10 Cl2 O9 108.9(3)
O11 Cl2 O9 109.2(3)
O13 Cl2 O9 109.7(3)
C3 O1 C2 104.8(3)
C9 O2 C10 105.1(3)
C14 O3 C13 105.5(3)
C20 O4 C21 105.0(3)
C3 N1 C1 107.2(3)
C3 N1 Fe1 114.8(2)
C1 N1 Fe1 137.7(2)
C8 N2 C4 120.2(3)
C8 N2 Fe1 119.6(2)
C4 N2 Fe1 120.1(2)
C9 N3 C11 107.7(3)
C9 N3 Fe1 114.9(2)
C11 N3 Fe1 137.4(2)
C14 N4 C12 106.5(3)
C14 N4 Fe1 114.9(2)
C12 N4 Fe1 138.6(2)
C15 N5 C19 119.3(3)
C15 N5 Fe1 120.5(2)
C19 N5 Fe1 120.2(2)
C20 N6 C22 107.1(3)
C20 N6 Fe1 114.6(2)
C22 N6 Fe1 138.3(2)
N1 C1 C2 103.2(3)
N1 C1 H1 111.1
C2 C1 H1 111.1
N1 C1 H2 111.1
C2 C1 H2 111.1
H1 C1 H2 109.1
O1 C2 C1 104.3(3)
O1 C2 H3 110.9
C1 C2 H3 110.9
O1 C2 H4 110.9
C1 C2 H4 110.9
H3 C2 H4 108.9
N1 C3 O1 119.0(3)
N1 C3 C4 117.1(3)
O1 C3 C4 123.9(3)
N2 C4 C5 121.9(3)
N2 C4 C3 108.2(3)
C5 C4 C3 129.9(3)
C4 C5 C6 117.0(3)
C4 C5 H5 121.5
C6 C5 H5 121.5
C7 C6 C5 121.6(3)
C7 C6 Br1 118.4(3)
C5 C6 Br1 120.0(3)
C6 C7 C8 117.2(3)
C6 C7 H6 121.4
C8 C7 H6 121.4
N2 C8 C7 122.0(3)
N2 C8 C9 108.4(3)
C7 C8 C9 129.5(3)
N3 C9 O2 118.9(3)
N3 C9 C8 117.0(3)
O2 C9 C8 123.9(3)
O2 C10 C11 104.5(3)
O2 C10 H7 110.9
C11 C10 H7 110.9
O2 C10 H8 110.9
C11 C10 H8 110.9
H7 C10 H8 108.9
N3 C11 C10 103.6(3)
N3 C11 H9 111.0
C10 C11 H9 111.0
N3 C11 H10 111.0
C10 C11 H10 111.0
H9 C11 H10 109.0
N4 C12 C13 103.4(3)
N4 C12 H11 111.1
C13 C12 H11 111.1
N4 C12 H12 111.1
C13 C12 H12 111.1
H11 C12 H12 109.0
O3 C13 C12 104.4(3)
O3 C13 H13 110.9
C12 C13 H13 110.9
O3 C13 H14 110.9
C12 C13 H14 110.9
H13 C13 H14 108.9
N4 C14 O3 119.7(3)
N4 C14 C15 116.8(3)
O3 C14 C15 123.4(3)
N5 C15 C16 122.5(3)
N5 C15 C14 108.6(3)
C16 C15 C14 128.9(3)
C15 C16 C17 117.2(3)
C15 C16 H15 121.4
C17 C16 H15 121.4
C16 C17 C18 121.5(3)
C16 C17 Br2 118.6(3)
C18 C17 Br2 119.8(3)
C19 C18 C17 117.0(3)
C19 C18 H16 121.5
C17 C18 H16 121.5
N5 C19 C18 122.4(3)
N5 C19 C20 108.1(3)
C18 C19 C20 129.5(3)
N6 C20 O4 119.7(3)
N6 C20 C19 117.7(3)
O4 C20 C19 122.6(3)
O4 C21 C22 104.7(3)
O4 C21 H17 110.8
C22 C21 H17 110.8
O4 C21 H18 110.8
C22 C21 H18 110.8
H17 C21 H18 108.9
N6 C22 C21 103.2(3)
N6 C22 H19 111.1
C21 C22 H19 111.1
N6 C22 H20 111.1
C21 C22 H20 111.1
H19 C22 H20 109.1

loop_
_geom_bond_atom_site_label_1
_geom_bond_atom_site_label_2
_geom_bond_distance
Br1 C6 1.878(3)
Br2 C17 1.881(3)
Fe1 N5 1.900(3)
Fe1 N2 1.905(3)
Fe1 N3 1.958(3)
Fe1 N1 1.974(3)
Fe1 N6 1.976(3)
Fe1 N4 1.988(3)
Cl1 O8 1.427(3)
Cl1 O5 1.442(3)
Cl1 O7 1.443(3)
Cl1 O6 1.444(3)
Cl2 O10 1.420(5)
Cl2 O11 1.430(5)
Cl2 O13 1.432(3)
Cl2 O9 1.459(5)
O1 C3 1.328(4)
O1 C2 1.476(4)
O2 C9 1.331(4)
O2 C10 1.485(4)
O3 C14 1.310(4)
O3 C13 1.466(4)
O4 C20 1.329(4)
O4 C21 1.480(4)
O12 C23 1.450(7)
N1 C3 1.289(5)
N1 C1 1.470(5)
N2 C8 1.341(4)
N2 C4 1.348(4)
N3 C9 1.291(4)
N3 C11 1.466(4)
N4 C14 1.287(5)
N4 C12 1.471(5)
N5 C15 1.343(4)
N5 C19 1.349(4)
N6 C20 1.284(5)
N6 C22 1.481(4)
C1 C2 1.538(5)
C1 H1 0.9900
C1 H2 0.9900
C2 H3 0.9900
C2 H4 0.9900
C3 C4 1.467(5)
C4 C5 1.391(5)
C5 C6 1.395(5)
C5 H5 0.9500
C6 C7 1.390(5)
C7 C8 1.390(5)
C7 H6 0.9500
C8 C9 1.461(5)
C10 C11 1.539(5)
C10 H7 0.9900
C10 H8 0.9900
C11 H9 0.9900
C11 H10 0.9900
C12 C13 1.534(6)
C12 H11 0.9900
C12 H12 0.9900
C13 H13 0.9900
C13 H14 0.9900
C14 C15 1.467(5)
C15 C16 1.383(5)
C16 C17 1.387(5)
C16 H15 0.9500
C17 C18 1.393(5)
C18 C19 1.385(5)
C18 H16 0.9500
C19 C20 1.460(5)
C21 C22 1.544(6)
C21 H17 0.9900
C21 H18 0.9900
C22 H19 0.9900
C22 H20 0.9900

loop_
_geom_torsion_atom_site_label_1
_geom_torsion_atom_site_label_2
_geom_torsion_atom_site_label_3
_geom_torsion_atom_site_label_4
_geom_torsion
C3 N1 C1 C2 -6.8(4)
Fe1 N1 C1 C2 179.7(3)
C3 O1 C2 C1 -11.8(4)
N1 C1 C2 O1 11.2(4)
C1 N1 C3 O1 -0.9(5)
Fe1 N1 C3 O1 174.2(3)
C1 N1 C3 C4 179.3(3)
Fe1 N1 C3 C4 -5.6(4)
C2 O1 C3 N1 8.6(5)
C2 O1 C3 C4 -171.7(4)
C8 N2 C4 C5 0.3(5)
Fe1 N2 C4 C5 178.1(3)
C8 N2 C4 C3 -178.5(3)
Fe1 N2 C4 C3 -0.7(4)
N1 C3 C4 N2 4.1(5)
O1 C3 C4 N2 -175.7(3)
N1 C3 C4 C5 -174.6(4)
O1 C3 C4 C5 5.7(6)
N2 C4 C5 C6 -1.8(5)
C3 C4 C5 C6 176.7(4)
C4 C5 C6 C7 1.2(5)
C4 C5 C6 Br1 -178.8(3)
C5 C6 C7 C8 0.8(5)
Br1 C6 C7 C8 -179.2(3)
C4 N2 C8 C7 1.9(5)
Fe1 N2 C8 C7 -175.9(3)
C4 N2 C8 C9 -177.4(3)
Fe1 N2 C8 C9 4.8(4)
C6 C7 C8 N2 -2.4(5)
C6 C7 C8 C9 176.8(3)
C11 N3 C9 O2 -0.9(4)
Fe1 N3 C9 O2 -179.1(2)
C11 N3 C9 C8 175.4(3)
Fe1 N3 C9 C8 -2.8(4)
C10 O2 C9 N3 -2.5(4)
C10 O2 C9 C8 -178.5(3)
N2 C8 C9 N3 -1.0(4)
C7 C8 C9 N3 179.7(3)
N2 C8 C9 O2 175.0(3)
C7 C8 C9 O2 -4.3(6)
C9 O2 C10 C11 4.5(4)
C9 N3 C11 C10 3.7(4)
Fe1 N3 C11 C10 -178.7(3)
O2 C10 C11 N3 -4.9(4)
C14 N4 C12 C13 4.1(4)
Fe1 N4 C12 C13 -179.0(3)
C14 O3 C13 C12 6.5(4)
N4 C12 C13 O3 -6.4(4)
C12 N4 C14 O3 0.2(4)
Fe1 N4 C14 O3 -177.6(2)
C12 N4 C14 C15 179.2(3)
Fe1 N4 C14 C15 1.4(4)
C13 O3 C14 N4 -4.6(4)
C13 O3 C14 C15 176.5(3)
C19 N5 C15 C16 2.8(5)
Fe1 N5 C15 C16 -179.9(3)
C19 N5 C15 C14 -177.6(3)
Fe1 N5 C15 C14 -0.2(4)
N4 C14 C15 N5 -0.8(4)
O3 C14 C15 N5 178.2(3)
N4 C14 C15 C16 178.8(3)
O3 C14 C15 C16 -2.2(6)
N5 C15 C16 C17 -2.2(5)
C14 C15 C16 C17 178.2(3)
C15 C16 C17 C18 -0.4(5)
C15 C16 C17 Br2 -180.0(3)
C16 C17 C18 C19 2.3(5)
Br2 C17 C18 C19 -178.1(2)
C15 N5 C19 C18 -0.7(5)
Fe1 N5 C19 C18 -178.0(3)
C15 N5 C19 C20 178.6(3)
Fe1 N5 C19 C20 1.3(4)
C17 C18 C19 N5 -1.8(5)
C17 C18 C19 C20 179.0(3)
C22 N6 C20 O4 1.2(4)
Fe1 N6 C20 O4 180.0(2)
C22 N6 C20 C19 -179.7(3)
Fe1 N6 C20 C19 -1.0(4)
C21 O4 C20 N6 -4.4(4)
C21 O4 C20 C19 176.6(3)
N5 C19 C20 N6 -0.1(4)
C18 C19 C20 N6 179.1(3)
N5 C19 C20 O4 178.9(3)
C18 C19 C20 O4 -1.8(6)
C20 O4 C21 C22 5.4(4)
C20 N6 C22 C21 2.5(4)
Fe1 N6 C22 C21 -175.9(3)
O4 C21 C22 N6 -4.8(4)
